data_2014791
loop_
_publ_author_name
'Tillard, Monique'
'Belin, Claude'
'Spina, Laurent'
'Jia, Yong Zhong'

_publ_section_title
;
 Two cubic polymorphs of AlGeLi
;
_journal_issue 5
_journal_name_full 'Acta Crystallographica Section C'
_journal_page_first i51
_journal_page_last i53
_journal_paper_doi 10.1107/S0108270105007171
_journal_volume 61
_journal_year 2005
_chemical_formula_moiety 'Al Ge Li'
_chemical_formula_sum 'Al Ge Li'
_chemical_formula_weight 106.51
_chemical_name_common 'Lithium Aluminum Germanium alloy'
_chemical_name_systematic
;
  ?
;
_space_group_IT_number 225
_symmetry_cell_setting cubic
_symmetry_space_group_name_Hall '-F 4 2 3'
_symmetry_space_group_name_H-M 'F m -3 m'
_atom_sites_solution_primary direct
_atom_sites_solution_secondary difmap
_cell_angle_alpha 90.00
_cell_angle_beta 90.00
_cell_angle_gamma 90.00
_cell_formula_units_Z 4
_cell_length_a 6.1370(8)
_cell_length_b 6.1370(8)
_cell_length_c 6.1370(8)
_cell_measurement_reflns_used 1298
_cell_measurement_temperature 293(2)
_cell_measurement_theta_max 34.57
_cell_measurement_theta_min 5.75
_cell_volume 231.14(5)
_computing_cell_refinement 'Crysalis RED (Oxford Diffraction, 2001)'
_computing_data_collection 'Crysalis CCD (Oxford Diffraction, 2001)'
_computing_data_reduction 'Crysalis RED'
_computing_molecular_graphics 'program (reference)?'
_computing_publication_material 'program (reference)?'
_computing_structure_refinement 'SHELXL97 (Sheldrick, 1997)'
_computing_structure_solution 'SHELXS97 (Sheldrick, 1997)'
_diffrn_ambient_temperature 293(2)
_diffrn_measured_fraction_theta_full 1.000
_diffrn_measured_fraction_theta_max 1.000
_diffrn_measurement_device_type 'Oxford Diffraction Xcalibur CCD'
_diffrn_measurement_method '\w scans'
_diffrn_radiation_monochromator graphite
_diffrn_radiation_source 'fine-focus sealed tube'
_diffrn_radiation_type MoK\a
_diffrn_radiation_wavelength 0.71073
_diffrn_reflns_av_R_equivalents 0.0707
_diffrn_reflns_av_sigmaI/netI 0.0149
_diffrn_reflns_limit_h_max 9
_diffrn_reflns_limit_h_min -9
_diffrn_reflns_limit_k_max 9
_diffrn_reflns_limit_k_min -9
_diffrn_reflns_limit_l_max 9
_diffrn_reflns_limit_l_min -9
_diffrn_reflns_number 1298
_diffrn_reflns_theta_full 34.57
_diffrn_reflns_theta_max 34.57
_diffrn_reflns_theta_min 5.76
_exptl_absorpt_coefficient_mu 13.172
_exptl_absorpt_correction_T_max 0.41
_exptl_absorpt_correction_T_min 0.20
_exptl_absorpt_correction_type numerical
_exptl_absorpt_process_details
;
(Crysalis RED; Oxford Diffraction, 2001; Clark & Reid, 1995)
;
_exptl_crystal_colour 'metallic dark grey'
_exptl_crystal_density_diffrn 3.061
_exptl_crystal_density_method 'not measured'
_exptl_crystal_description triangle
_exptl_crystal_F_000 192
_exptl_crystal_size_max 0.15
_exptl_crystal_size_mid 0.12
_exptl_crystal_size_min 0.08
_refine_diff_density_max 0.928
_refine_diff_density_min -0.720
_refine_ls_extinction_coef 0.07(2)
_refine_ls_extinction_expression Fc^*^=kFc[1+0.001xFc^2^\l^3^/sin(2\q)]^-1/4^
_refine_ls_extinction_method SHELXL97
_refine_ls_goodness_of_fit_ref 1.272
_refine_ls_matrix_type full
_refine_ls_number_parameters 4
_refine_ls_number_reflns 41
_refine_ls_number_restraints 0
_refine_ls_restrained_S_all 1.272
_refine_ls_R_factor_all 0.0376
_refine_ls_R_factor_gt 0.0376
_refine_ls_shift/su_max 0.000
_refine_ls_shift/su_mean 0.000
_refine_ls_structure_factor_coef Fsqd
_refine_ls_weighting_details 'calc w=1/[\s^2^(Fo^2^)+(0.0546P)^2^+2.038P] where P=(Fo^2^+2Fc^2^)/3'
_refine_ls_weighting_scheme calc
_refine_ls_wR_factor_gt 0.0896
_refine_ls_wR_factor_ref 0.0896
_reflns_number_gt 41
_reflns_number_total 41
_reflns_threshold_expression I>2\s(I)
_cod_data_source_file fa1121.cif
_cod_data_source_block II
_cod_database_code 2014791
_cod_database_fobs_code 2014791

loop_
_symmetry_equiv_pos_as_xyz
'x, y, z'
'x, -y, -z'
'-x, -y, z'
'-x, y, -z'
'-y, x, z'
'y, x, -z'
'y, -x, z'
'-y, -x, -z'
'y, z, x'
'-y, -z, x'
'y, -z, -x'
'-y, z, -x'
'-z, y, x'
'-z, -y, -x'
'z, -y, x'
'z, y, -x'
'z, x, y'
'-z, x, -y'
'-z, -x, y'
'z, -x, -y'
'-x, -z, -y'
'-x, z, y'
'x, -z, y'
'x, z, -y'
'x, y+1/2, z+1/2'
'x, -y+1/2, -z+1/2'
'-x, -y+1/2, z+1/2'
'-x, y+1/2, -z+1/2'
'-y, x+1/2, z+1/2'
'y, x+1/2, -z+1/2'
'y, -x+1/2, z+1/2'
'-y, -x+1/2, -z+1/2'
'y, z+1/2, x+1/2'
'-y, -z+1/2, x+1/2'
'y, -z+1/2, -x+1/2'
'-y, z+1/2, -x+1/2'
'-z, y+1/2, x+1/2'
'-z, -y+1/2, -x+1/2'
'z, -y+1/2, x+1/2'
'z, y+1/2, -x+1/2'
'z, x+1/2, y+1/2'
'-z, x+1/2, -y+1/2'
'-z, -x+1/2, y+1/2'
'z, -x+1/2, -y+1/2'
'-x, -z+1/2, -y+1/2'
'-x, z+1/2, y+1/2'
'x, -z+1/2, y+1/2'
'x, z+1/2, -y+1/2'
'x+1/2, y, z+1/2'
'x+1/2, -y, -z+1/2'
'-x+1/2, -y, z+1/2'
'-x+1/2, y, -z+1/2'
'-y+1/2, x, z+1/2'
'y+1/2, x, -z+1/2'
'y+1/2, -x, z+1/2'
'-y+1/2, -x, -z+1/2'
'y+1/2, z, x+1/2'
'-y+1/2, -z, x+1/2'
'y+1/2, -z, -x+1/2'
'-y+1/2, z, -x+1/2'
'-z+1/2, y, x+1/2'
'-z+1/2, -y, -x+1/2'
'z+1/2, -y, x+1/2'
'z+1/2, y, -x+1/2'
'z+1/2, x, y+1/2'
'-z+1/2, x, -y+1/2'
'-z+1/2, -x, y+1/2'
'z+1/2, -x, -y+1/2'
'-x+1/2, -z, -y+1/2'
'-x+1/2, z, y+1/2'
'x+1/2, -z, y+1/2'
'x+1/2, z, -y+1/2'
'x+1/2, y+1/2, z'
'x+1/2, -y+1/2, -z'
'-x+1/2, -y+1/2, z'
'-x+1/2, y+1/2, -z'
'-y+1/2, x+1/2, z'
'y+1/2, x+1/2, -z'
'y+1/2, -x+1/2, z'
'-y+1/2, -x+1/2, -z'
'y+1/2, z+1/2, x'
'-y+1/2, -z+1/2, x'
'y+1/2, -z+1/2, -x'
'-y+1/2, z+1/2, -x'
'-z+1/2, y+1/2, x'
'-z+1/2, -y+1/2, -x'
'z+1/2, -y+1/2, x'
'z+1/2, y+1/2, -x'
'z+1/2, x+1/2, y'
'-z+1/2, x+1/2, -y'
'-z+1/2, -x+1/2, y'
'z+1/2, -x+1/2, -y'
'-x+1/2, -z+1/2, -y'
'-x+1/2, z+1/2, y'
'x+1/2, -z+1/2, y'
'x+1/2, z+1/2, -y'
'-x, -y, -z'
'-x, y, z'
'x, y, -z'
'x, -y, z'
'y, -x, -z'
'-y, -x, z'
'-y, x, -z'
'y, x, z'
'-y, -z, -x'
'y, z, -x'
'-y, z, x'
'y, -z, x'
'z, -y, -x'
'z, y, x'
'-z, y, -x'
'-z, -y, x'
'-z, -x, -y'
'z, -x, y'
'z, x, -y'
'-z, x, y'
'x, z, y'
'x, -z, -y'
'-x, z, -y'
'-x, -z, y'
'-x, -y+1/2, -z+1/2'
'-x, y+1/2, z+1/2'
'x, y+1/2, -z+1/2'
'x, -y+1/2, z+1/2'
'y, -x+1/2, -z+1/2'
'-y, -x+1/2, z+1/2'
'-y, x+1/2, -z+1/2'
'y, x+1/2, z+1/2'
'-y, -z+1/2, -x+1/2'
'y, z+1/2, -x+1/2'
'-y, z+1/2, x+1/2'
'y, -z+1/2, x+1/2'
'z, -y+1/2, -x+1/2'
'z, y+1/2, x+1/2'
'-z, y+1/2, -x+1/2'
'-z, -y+1/2, x+1/2'
'-z, -x+1/2, -y+1/2'
'z, -x+1/2, y+1/2'
'z, x+1/2, -y+1/2'
'-z, x+1/2, y+1/2'
'x, z+1/2, y+1/2'
'x, -z+1/2, -y+1/2'
'-x, z+1/2, -y+1/2'
'-x, -z+1/2, y+1/2'
'-x+1/2, -y, -z+1/2'
'-x+1/2, y, z+1/2'
'x+1/2, y, -z+1/2'
'x+1/2, -y, z+1/2'
'y+1/2, -x, -z+1/2'
'-y+1/2, -x, z+1/2'
'-y+1/2, x, -z+1/2'
'y+1/2, x, z+1/2'
'-y+1/2, -z, -x+1/2'
'y+1/2, z, -x+1/2'
'-y+1/2, z, x+1/2'
'y+1/2, -z, x+1/2'
'z+1/2, -y, -x+1/2'
'z+1/2, y, x+1/2'
'-z+1/2, y, -x+1/2'
'-z+1/2, -y, x+1/2'
'-z+1/2, -x, -y+1/2'
'z+1/2, -x, y+1/2'
'z+1/2, x, -y+1/2'
'-z+1/2, x, y+1/2'
'x+1/2, z, y+1/2'
'x+1/2, -z, -y+1/2'
'-x+1/2, z, -y+1/2'
'-x+1/2, -z, y+1/2'
'-x+1/2, -y+1/2, -z'
'-x+1/2, y+1/2, z'
'x+1/2, y+1/2, -z'
'x+1/2, -y+1/2, z'
'y+1/2, -x+1/2, -z'
'-y+1/2, -x+1/2, z'
'-y+1/2, x+1/2, -z'
'y+1/2, x+1/2, z'
'-y+1/2, -z+1/2, -x'
'y+1/2, z+1/2, -x'
'-y+1/2, z+1/2, x'
'y+1/2, -z+1/2, x'
'z+1/2, -y+1/2, -x'
'z+1/2, y+1/2, x'
'-z+1/2, y+1/2, -x'
'-z+1/2, -y+1/2, x'
'-z+1/2, -x+1/2, -y'
'z+1/2, -x+1/2, y'
'z+1/2, x+1/2, -y'
'-z+1/2, x+1/2, y'
'x+1/2, z+1/2, y'
'x+1/2, -z+1/2, -y'
'-x+1/2, z+1/2, -y'
'-x+1/2, -z+1/2, y'

loop_
_atom_site_label
_atom_site_fract_x
_atom_site_fract_y
_atom_site_fract_z
_atom_site_U_iso_or_equiv
_atom_site_adp_type
_atom_site_calc_flag
_atom_site_refinement_flags
_atom_site_occupancy
_atom_site_disorder_assembly
_atom_site_disorder_group
_atom_site_type_symbol
Ge 0.0000 0.0000 0.0000 0.0231(9) Uiso d S 1 . . Ge
Li1 0.2500 0.2500 0.2500 0.0264(13) Uiso d SP 0.50 . . Li
Al1 0.2500 0.2500 0.2500 0.0264(13) Uiso d SP 0.50 . . Al

loop_
_atom_type_symbol
_atom_type_description
_atom_type_scat_dispersion_real
_atom_type_scat_dispersion_imag
_atom_type_scat_source
Al Al 0.0645 0.0514 'International Tables Vol C Tables 4.2.6.8 and 6.1.1.4'
Ge Ge 0.1547 1.8001 'International Tables Vol C Tables 4.2.6.8 and 6.1.1.4'
Li Li -0.0003 0.0001 'International Tables Vol C Tables 4.2.6.8 and 6.1.1.4'

loop_
_geom_angle_atom_site_label_1
_geom_angle_atom_site_label_2
_geom_angle_atom_site_label_3
_geom_angle_site_symmetry_1
_geom_angle_site_symmetry_3
_geom_angle
Al1 Ge Al1 97 169 109.5
Li1 Ge Al1 97 169 109.5
Li1 Ge Li1 . 73_445 109.5

loop_
_geom_bond_atom_site_label_1
_geom_bond_atom_site_label_2
_geom_bond_site_symmetry_2
_geom_bond_distance
_geom_bond_publ_flag
Ge Li1/Al1 . 2.6574(4) y
Li1/Al1 Li1/Al1 121 3.0685(5) y
